data_4518258
loop_
_publ_author_name
'Clanton, Nicholas A.'
'Hastings, Shayne D.'
'Foultz, Griffin B.'
'Contreras, Julie A.'
'Yee, Samantha S.'
'Arman, Hadi D.'
'Risinger, April L.'
'Frantz, Doug E.'

_publ_section_title
;
 Synthesis and Biological Evaluations of Electrophilic Steroids Inspired
 by the Taccalonolides
;
_journal_name_full 'ACS Medicinal Chemistry Letters'
_journal_paper_doi 10.1021/acsmedchemlett.0c00534
_journal_year 2020
_chemical_absolute_configuration ad
_chemical_formula_moiety 'C26 H33 N O4 S'
_chemical_formula_sum 'C26 H33 N O4 S'
_chemical_formula_weight 455.59
_space_group_crystal_system orthorhombic
_space_group_IT_number 19
_space_group_name_Hall 'P 2ac 2ab'
_space_group_name_H-M_alt 'P 21 21 21'
_atom_sites_solution_hydrogens geom
_atom_sites_solution_primary dual
_audit_creation_date 2020-06-04
_audit_creation_method
;
Olex2 1.3-ac4
(compiled 2019.10.09 svn.r3662 for Rigaku Oxford Diffraction, GUI svn.r5959)
;
_cell_angle_alpha 90
_cell_angle_beta 90
_cell_angle_gamma 90
_cell_formula_units_Z 4
_cell_length_a 9.18072(12)
_cell_length_b 9.24659(12)
_cell_length_c 26.9361(3)
_cell_measurement_reflns_used 27018
_cell_measurement_temperature 100.00(10)
_cell_measurement_theta_max 76.2380
_cell_measurement_theta_min 3.2620
_cell_volume 2286.62(5)
_computing_cell_refinement 'CrysAlisPro 1.171.40.63a (Rigaku OD, 2019)'
_computing_data_collection 'CrysAlisPro 1.171.40.63a (Rigaku OD, 2019)'
_computing_data_reduction 'CrysAlisPro 1.171.40.63a (Rigaku OD, 2019)'
_computing_molecular_graphics 'Olex2 1.3-ac4 (Dolomanov et al., 2009)'
_computing_publication_material 'Olex2 1.3-ac4 (Dolomanov et al., 2009)'
_computing_structure_refinement 'ShelXL 2018/3 (Sheldrick, 2015)'
_computing_structure_solution 'ShelXT n/a (Sheldrick, 2015)'
_diffrn_ambient_environment N~2~
_diffrn_ambient_temperature 100.00(10)
_diffrn_detector 'Hybrid Pixel Array Detector'
_diffrn_detector_area_resol_mean 10.0000
_diffrn_detector_type HyPix
_diffrn_measured_fraction_theta_full 1.000
_diffrn_measured_fraction_theta_max 1.000
_diffrn_measurement_details
;
List of Runs (angles in degrees, time in seconds):

  # Type    Start    End  Width  t~exp~   \w     \q     \k     \f   Frames
--------------------------------------------------------------------------
  1  \w    -25.00  68.00   0.50    0.12    --   46.75 -71.00  -4.00  186
  2  \w     26.00 119.00   0.50    0.12    --   46.75  71.00 126.00  186
  3  \w   -160.00 -67.00   0.50    0.49    --  -88.50 -71.00  -4.00  186
  4  \w    -87.00 -15.00   0.50    0.49    --  -88.50  71.00 126.00  144
  5  \w     86.00 178.00   0.50    0.49    --  106.69  71.00 126.00  184
  6  \w     34.00  87.00   0.50    0.49    --  106.69 -71.00  -4.00  106
  7  \w   -119.00 -25.00   0.50    0.12    --  -46.75 -71.00  -4.00  188
  8  \w   -119.00 -87.00   0.50    0.12    --  -46.75-125.00 150.00   64
  9  \w    -30.00  29.00   0.50    0.12    --  -46.75  19.00  90.00  118
 10  \w   -119.00 -87.00   0.50    0.12    --  -46.75-125.00 -60.00   64
 11  \w    -68.00  26.00   0.50    0.12    --  -46.75  71.00 126.00  188
 12  \w    -29.00  30.00   0.50    0.12    --   46.75 -19.00-120.00  118
 13  \w     83.00 119.00   0.50    0.12    --   46.75  57.00-150.00   72
 14  \w     83.00 119.00   0.50    0.12    --   46.75  57.00 120.00   72
 15  \w   -160.00-101.00   0.50    0.49    --  -88.50 -77.00  90.00  118
 16  \w   -160.00 -91.00   0.50    0.49    --  -88.50 -61.00 -30.00  138
 17  \w    -51.00 -16.00   0.50    0.49    --  -88.50  45.00 -30.00   70
 18  \w   -160.00-101.00   0.50    0.49    --  -88.50 -77.00  60.00  118
 19  \w    -51.00 -16.00   0.50    0.49    --  -88.50  45.00 -60.00   70
 20  \w   -160.00-101.00   0.50    0.49    --  -88.50 -77.00 -60.00  118
 21  \w     34.00 111.00   0.50    0.49    --  106.69-125.00 150.00  154
 22  \w     34.00  71.00   0.50    0.49    --  106.69 -61.00   0.00   74
 23  \w     34.00 105.00   0.50    0.49    --  106.69 -94.00-120.00  142
 24  \w     90.00 178.00   0.50    0.49    --  106.69  54.00  67.09  176
 25  \w     89.00 178.00   0.50    0.49    --  106.69  15.00-150.00  178
 26  \w     34.00 105.00   0.50    0.49    --  106.69 -94.00 -60.00  142
 27  \w     91.00 178.00   0.50    0.49    --  106.69  30.00 -90.00  174
 28  \w     34.00 111.00   0.50    0.49    --  106.69-125.00-120.00  154
 29  \w     34.00 107.00   0.50    0.49    --  106.69-102.00-166.37  146
 30  \w     34.00 101.00   0.50    0.49    --  106.69 -77.00 -60.00  134
 31  \w     34.00 111.00   0.50    0.49    --  106.69-125.00-150.00  154
 32  \w     34.00 101.00   0.50    0.49    --  106.69 -77.00-150.00  134
 33  \w     34.00 111.00   0.50    0.49    --  106.69-125.00  90.00  154
 34  \w     34.00 101.00   0.50    0.49    --  106.69 -77.00-120.00  134
 35  \w     95.00 178.00   0.50    0.49    --  106.69 125.00 150.00  166
 36  \w     34.00  71.00   0.50    0.49    --  106.69 -61.00  60.00   74
 37  \w     34.00 107.00   0.50    0.49    --  106.69-106.00  83.09  146
 38  \w   -119.00 -31.00   0.50    0.12    --  -46.75 -55.00  48.92  176
 39  \w     31.00 109.00   0.50    0.12    --   46.75  55.00 -50.90  156
 40  \w     32.00 119.00   0.50    0.12    --   46.75  52.00-127.71  174
;
_diffrn_measurement_device 'four-circle diffractometer'
_diffrn_measurement_device_type 'XtaLAB Synergy, Dualflex, HyPix'
_diffrn_measurement_method '\w scans'
_diffrn_orient_matrix_type 'CrysAlisPro convention (1999,Acta A55,543-557)'
_diffrn_orient_matrix_UB_11 0.0827327000
_diffrn_orient_matrix_UB_12 0.1305006000
_diffrn_orient_matrix_UB_13 -0.0217690000
_diffrn_orient_matrix_UB_21 -0.1185805000
_diffrn_orient_matrix_UB_22 0.0178891000
_diffrn_orient_matrix_UB_23 -0.0399864000
_diffrn_orient_matrix_UB_31 -0.0851749000
_diffrn_orient_matrix_UB_32 0.1020082000
_diffrn_orient_matrix_UB_33 0.0346160000
_diffrn_radiation_monochromator mirror
_diffrn_radiation_probe x-ray
_diffrn_radiation_type 'Cu K\a'
_diffrn_radiation_wavelength 1.54184
_diffrn_reflns_av_R_equivalents 0.0628
_diffrn_reflns_av_unetI/netI 0.0246
_diffrn_reflns_Laue_measured_fraction_full 1.000
_diffrn_reflns_Laue_measured_fraction_max 1.000
_diffrn_reflns_limit_h_max 11
_diffrn_reflns_limit_h_min -11
_diffrn_reflns_limit_k_max 11
_diffrn_reflns_limit_k_min -11
_diffrn_reflns_limit_l_max 33
_diffrn_reflns_limit_l_min -32
_diffrn_reflns_number 43299
_diffrn_reflns_point_group_measured_fraction_full 1.000
_diffrn_reflns_point_group_measured_fraction_max 1.000
_diffrn_reflns_theta_full 67.684
_diffrn_reflns_theta_max 72.485
_diffrn_reflns_theta_min 3.281
_diffrn_source 'micro-focus sealed X-ray tube'
_diffrn_source_type 'PhotonJet (Cu) X-ray Source'
_exptl_absorpt_coefficient_mu 1.525
_exptl_absorpt_correction_T_max 1.000
_exptl_absorpt_correction_T_min 0.573
_exptl_absorpt_correction_type gaussian
_exptl_absorpt_process_details
;
CrysAlisPro 1.171.40.63a (Rigaku Oxford Diffraction, 2019)
Numerical absorption correction based on gaussian integration over
			a multifaceted crystal model
Empirical absorption correction using spherical harmonics,
 implemented in SCALE3 ABSPACK scaling algorithm.
;
_exptl_crystal_colour 'clear colourless'
_exptl_crystal_colour_lustre clear
_exptl_crystal_colour_primary colourless
_exptl_crystal_density_diffrn 1.323
_exptl_crystal_description plate
_exptl_crystal_F_000 976
_exptl_crystal_size_max 0.161
_exptl_crystal_size_mid 0.129
_exptl_crystal_size_min 0.034
_refine_diff_density_max 0.191
_refine_diff_density_min -0.321
_refine_diff_density_rms 0.039
_refine_ls_abs_structure_details
;
 Flack x determined using 1825 quotients [(I+)-(I-)]/[(I+)+(I-)]
 (Parsons, Flack and Wagner, Acta Cryst. B69 (2013) 249-259).
;
_refine_ls_abs_structure_Flack 0.050(14)
_refine_ls_extinction_method none
_refine_ls_goodness_of_fit_ref 1.026
_refine_ls_hydrogen_treatment constr
_refine_ls_matrix_type full
_refine_ls_number_parameters 292
_refine_ls_number_reflns 4531
_refine_ls_number_restraints 0
_refine_ls_restrained_S_all 1.026
_refine_ls_R_factor_all 0.0346
_refine_ls_R_factor_gt 0.0338
_refine_ls_shift/su_max 0.001
_refine_ls_shift/su_mean 0.000
_refine_ls_structure_factor_coef Fsqd
_refine_ls_weighting_details 'w=1/[\s^2^(Fo^2^)+(0.0410P)^2^+1.0078P] where P=(Fo^2^+2Fc^2^)/3'
_refine_ls_weighting_scheme calc
_refine_ls_wR_factor_gt 0.0839
_refine_ls_wR_factor_ref 0.0844
_reflns_Friedel_coverage 0.741
_reflns_Friedel_fraction_full 0.999
_reflns_Friedel_fraction_max 0.999
_reflns_number_gt 4412
_reflns_number_total 4531
_reflns_threshold_expression 'I > 2\s(I)'
_cod_data_source_file ml0c00534_si_002.cif
_cod_data_source_block hpd114a
_cod_database_code 4518258
_shelx_shelxl_version_number 2018/3
_chemical_oxdiff_formula S1N1C20O5H20
_chemical_oxdiff_usercomment NAC-01-192
_shelx_space_group_comment
;
The symmetry employed for this shelxl refinement is uniquely defined
by the following loop, which should always be used as a source of
symmetry information in preference to the above space-group names.
They are only intended as comments.
;
_shelx_estimated_absorpt_t_max 0.950
_shelx_estimated_absorpt_t_min 0.791
_reflns_odcompleteness_completeness 99.96
_reflns_odcompleteness_iscentric 1
_reflns_odcompleteness_theta 66.97
_olex2_refinement_description
;
1. Fixed Uiso
 At 1.2 times of:
  All C(H) groups, All C(H,H) groups
 At 1.5 times of:
  All C(H,H,H) groups
2.a Ternary CH refined with riding coordinates:
 C2(H2), C16(H16), C7(H7), C13(H13), C17(H17), C11(H11), C10(H10), C1(H1)
2.b Secondary CH2 refined with riding coordinates:
 C6(H6A,H6B), C9(H9A,H9B), C12(H12A,H12B), C14(H14A,H14B), C15(H15A,H15B),
 C5(H5A,H5B)
2.c Aromatic/amide H refined with riding coordinates:
 C25(H25), C21(H21), C22(H22), C24(H24)
2.d Idealised Me refined as rotating group:
 C26(H26A,H26B,H26C), C18(H18A,H18B,H18C), C19(H19A,H19B,H19C)
;
_olex2_exptl_crystal_mounting_method 'nylon loop'
_olex2_submission_special_instructions 'No special instructions were received'
_oxdiff_exptl_absorpt_empirical_details
;
Empirical correction (ABSPACK) includes:
- Absorption correction using spherical harmonics
- Frame scaling
;
_oxdiff_exptl_absorpt_empirical_full_max 1.444
_oxdiff_exptl_absorpt_empirical_full_min 0.798

loop_
_space_group_symop_operation_xyz
'x, y, z'
'-x+1/2, -y, z+1/2'
'x+1/2, -y+1/2, -z'
'-x, y+1/2, -z+1/2'

loop_
_atom_site_label
_atom_site_type_symbol
_atom_site_fract_x
_atom_site_fract_y
_atom_site_fract_z
_atom_site_U_iso_or_equiv
_atom_site_adp_type
_atom_site_occupancy
_atom_site_site_symmetry_order
_atom_site_calc_flag
_atom_site_refinement_flags_posn
_atom_site_refinement_flags_adp
_atom_site_refinement_flags_occupancy
_atom_site_disorder_assembly
_atom_site_disorder_group
S1 S -0.77374(7) -0.46284(7) -0.23440(2) 0.02334(14) Uani 1 1 d . . . . .
O4 O -0.6874(2) -0.5911(2) -0.22861(7) 0.0303(4) Uani 1 1 d . . . . .
N1 N -0.7200(2) -0.3488(2) -0.19050(7) 0.0220(4) Uani 1 1 d . . . . .
O1 O -0.3473(2) 0.1598(2) 0.06883(7) 0.0287(4) Uani 1 1 d . . . . .
C23 C -1.2303(3) -0.5398(3) -0.17550(9) 0.0259(5) Uani 1 1 d . . . . .
C2 C -0.2382(3) 0.0469(3) 0.07420(9) 0.0270(5) Uani 1 1 d . . . . .
H2 H -0.207079 0.013155 0.107831 0.032 Uiso 1 1 calc R U . . .
C25 C -1.0672(3) -0.4119(3) -0.23107(10) 0.0256(5) Uani 1 1 d . . . . .
H25 H -1.051199 -0.340180 -0.255732 0.031 Uiso 1 1 calc R U . . .
C21 C -0.9741(3) -0.6026(3) -0.17835(9) 0.0249(5) Uani 1 1 d . . . . .
H21 H -0.894938 -0.659946 -0.167002 0.030 Uiso 1 1 calc R U . . .
C6 C -0.2927(3) -0.0365(3) -0.10259(8) 0.0244(5) Uani 1 1 d . . . . .
H6A H -0.261303 -0.101658 -0.129717 0.029 Uiso 1 1 calc R U . . .
H6B H -0.299876 0.062351 -0.116490 0.029 Uiso 1 1 calc R U . . .
C3 C -0.1364(3) 0.0363(3) 0.03041(9) 0.0270(5) Uani 1 1 d . . . . .
C16 C -0.4957(3) -0.0060(3) -0.03676(9) 0.0207(5) Uani 1 1 d . . . . .
H16 H -0.511263 0.098968 -0.043920 0.025 Uiso 1 1 calc R U . . .
C7 C -0.4457(3) -0.0842(3) -0.08480(9) 0.0208(5) Uani 1 1 d . . . . .
H7 H -0.435668 -0.188393 -0.075531 0.025 Uiso 1 1 calc R U . . .
C13 C -0.7066(3) -0.1422(3) -0.10547(9) 0.0231(5) Uani 1 1 d . . . . .
H13 H -0.688196 -0.245941 -0.097071 0.028 Uiso 1 1 calc R U . . .
O2 O -0.0081(2) 0.0101(3) 0.03318(7) 0.0391(5) Uani 1 1 d . . . . .
C17 C -0.3723(3) -0.0230(3) 0.00061(9) 0.0215(5) Uani 1 1 d . . . . .
H17 H -0.350750 -0.128964 0.000450 0.026 Uiso 1 1 calc R U . . .
C26 C -1.3794(3) -0.5650(3) -0.15433(11) 0.0323(6) Uani 1 1 d . . . . .
H26A H -1.393938 -0.668793 -0.148853 0.048 Uiso 1 1 calc R U . . .
H26B H -1.453068 -0.529204 -0.177620 0.048 Uiso 1 1 calc R U . . .
H26C H -1.388609 -0.513507 -0.122682 0.048 Uiso 1 1 calc R U . . .
C9 C -0.5102(3) -0.1794(3) -0.16912(9) 0.0247(5) Uani 1 1 d . . . . .
H9A H -0.431182 -0.129823 -0.187446 0.030 Uiso 1 1 calc R U . . .
H9B H -0.468832 -0.268609 -0.154503 0.030 Uiso 1 1 calc R U . . .
C12 C -0.8299(3) -0.1394(3) -0.14405(10) 0.0262(5) Uani 1 1 d . . . . .
H12A H -0.913405 -0.195959 -0.131263 0.031 Uiso 1 1 calc R U . . .
H12B H -0.862787 -0.038386 -0.148718 0.031 Uiso 1 1 calc R U . . .
C18 C -0.2372(3) 0.2103(3) -0.03032(10) 0.0279(5) Uani 1 1 d . . . . .
H18A H -0.275436 0.264655 -0.001945 0.042 Uiso 1 1 calc R U . . .
H18B H -0.301999 0.222987 -0.058895 0.042 Uiso 1 1 calc R U . . .
H18C H -0.139731 0.246005 -0.038681 0.042 Uiso 1 1 calc R U . . .
C19 C -0.5848(3) 0.0730(3) -0.14723(9) 0.0262(5) Uani 1 1 d . . . . .
H19A H -0.619935 0.136293 -0.120630 0.039 Uiso 1 1 calc R U . . .
H19B H -0.656673 0.070281 -0.174104 0.039 Uiso 1 1 calc R U . . .
H19C H -0.492149 0.110150 -0.160030 0.039 Uiso 1 1 calc R U . . .
C11 C -0.7840(3) -0.2005(3) -0.19358(9) 0.0255(5) Uani 1 1 d . . . . .
H11 H -0.850412 -0.181320 -0.222246 0.031 Uiso 1 1 calc R U . . .
C14 C -0.7558(3) -0.0673(3) -0.05767(9) 0.0251(5) Uani 1 1 d . . . . .
H14A H -0.780239 0.034758 -0.064977 0.030 Uiso 1 1 calc R U . . .
H14B H -0.844766 -0.115277 -0.045000 0.030 Uiso 1 1 calc R U . . .
C4 C -0.2283(3) 0.0481(3) -0.01682(8) 0.0234(5) Uani 1 1 d . . . . .
C15 C -0.6375(3) -0.0726(3) -0.01793(9) 0.0244(5) Uani 1 1 d . . . . .
H15A H -0.619919 -0.174335 -0.008188 0.029 Uiso 1 1 calc R U . . .
H15B H -0.670863 -0.019245 0.011843 0.029 Uiso 1 1 calc R U . . .
C20 C -0.9527(3) -0.4967(3) -0.21394(9) 0.0233(5) Uani 1 1 d . . . . .
C10 C -0.6283(3) -0.2210(3) -0.20547(9) 0.0248(5) Uani 1 1 d . . . . .
H10 H -0.601715 -0.215078 -0.241419 0.030 Uiso 1 1 calc R U . . .
C5 C -0.1748(3) -0.0371(3) -0.06180(9) 0.0248(5) Uani 1 1 d . . . . .
H5A H -0.152898 -0.137868 -0.051905 0.030 Uiso 1 1 calc R U . . .
H5B H -0.084170 0.007055 -0.074751 0.030 Uiso 1 1 calc R U . . .
C1 C -0.3858(3) 0.0147(3) 0.05530(9) 0.0249(5) Uani 1 1 d . . . . .
H1 H -0.455356 -0.040719 0.076607 0.030 Uiso 1 1 calc R U . . .
C8 C -0.5622(3) -0.0801(3) -0.12676(9) 0.0212(5) Uani 1 1 d . . . . .
C22 C -1.1129(3) -0.6236(3) -0.15959(9) 0.0272(5) Uani 1 1 d . . . . .
H22 H -1.128574 -0.696701 -0.135375 0.033 Uiso 1 1 calc R U . . .
O3 O -0.7783(2) -0.3952(2) -0.28248(6) 0.0294(4) Uani 1 1 d . . . . .
C24 C -1.2054(3) -0.4338(3) -0.21153(9) 0.0261(5) Uani 1 1 d . . . . .
H24 H -1.284214 -0.375950 -0.222813 0.031 Uiso 1 1 calc R U . . .

loop_
_atom_site_aniso_label
_atom_site_aniso_U_11
_atom_site_aniso_U_22
_atom_site_aniso_U_33
_atom_site_aniso_U_23
_atom_site_aniso_U_13
_atom_site_aniso_U_12
S1 0.0232(3) 0.0268(3) 0.0200(3) -0.0035(2) -0.0002(2) -0.0008(2)
O4 0.0276(9) 0.0291(9) 0.0342(10) -0.0067(8) -0.0017(8) 0.0028(7)
N1 0.0217(10) 0.0236(9) 0.0207(9) -0.0008(8) 0.0001(8) -0.0015(8)
O1 0.0315(10) 0.0305(9) 0.0240(9) -0.0029(8) -0.0004(8) 0.0011(8)
C23 0.0270(12) 0.0281(12) 0.0226(11) -0.0048(10) -0.0014(10) -0.0047(11)
C2 0.0291(13) 0.0326(12) 0.0192(11) 0.0016(10) -0.0020(10) 0.0016(11)
C25 0.0273(12) 0.0251(12) 0.0243(12) -0.0006(10) -0.0023(10) -0.0029(10)
C21 0.0263(12) 0.0262(12) 0.0220(12) -0.0021(10) -0.0049(10) -0.0020(10)
C6 0.0195(11) 0.0345(13) 0.0192(11) -0.0016(10) 0.0024(9) -0.0026(11)
C3 0.0269(13) 0.0317(13) 0.0224(12) 0.0001(11) -0.0024(10) -0.0036(12)
C16 0.0209(12) 0.0220(12) 0.0193(11) 0.0000(8) 0.0018(9) 0.0001(9)
C7 0.0199(12) 0.0222(11) 0.0202(11) 0.0000(9) 0.0016(9) -0.0014(9)
C13 0.0212(12) 0.0251(11) 0.0230(11) -0.0008(9) 0.0027(10) -0.0016(10)
O2 0.0252(10) 0.0654(15) 0.0268(10) -0.0027(9) -0.0048(8) 0.0007(10)
C17 0.0211(11) 0.0244(12) 0.0191(11) 0.0006(10) 0.0024(9) 0.0000(10)
C26 0.0292(14) 0.0313(14) 0.0364(15) 0.0009(12) 0.0025(11) -0.0045(12)
C9 0.0227(12) 0.0287(13) 0.0227(12) -0.0040(10) 0.0028(10) -0.0033(10)
C12 0.0226(12) 0.0263(12) 0.0296(13) -0.0031(10) 0.0007(10) -0.0014(10)
C18 0.0307(13) 0.0292(12) 0.0239(12) 0.0015(10) -0.0003(11) -0.0069(11)
C19 0.0283(13) 0.0242(12) 0.0260(12) 0.0023(10) -0.0032(10) -0.0030(10)
C11 0.0255(12) 0.0249(12) 0.0260(12) -0.0002(9) -0.0038(11) -0.0021(10)
C14 0.0208(12) 0.0285(12) 0.0261(12) -0.0025(10) 0.0036(9) -0.0008(9)
C4 0.0219(11) 0.0292(12) 0.0191(11) 0.0003(9) -0.0003(9) -0.0010(11)
C15 0.0223(12) 0.0288(13) 0.0221(12) -0.0002(10) 0.0042(9) -0.0010(10)
C20 0.0245(12) 0.0246(12) 0.0207(11) -0.0027(9) -0.0015(9) -0.0028(9)
C10 0.0280(13) 0.0255(12) 0.0211(12) 0.0017(10) 0.0033(10) -0.0042(11)
C5 0.0188(11) 0.0353(13) 0.0202(11) -0.0006(10) 0.0022(9) -0.0008(10)
C1 0.0260(12) 0.0291(12) 0.0195(11) 0.0008(10) 0.0011(10) 0.0002(10)
C8 0.0203(12) 0.0220(12) 0.0212(11) -0.0002(9) 0.0022(9) -0.0014(9)
C22 0.0332(14) 0.0278(13) 0.0206(12) 0.0008(10) -0.0022(10) -0.0043(11)
O3 0.0295(9) 0.0410(10) 0.0177(8) -0.0011(7) 0.0016(7) -0.0028(9)
C24 0.0258(13) 0.0258(12) 0.0269(12) 0.0005(10) -0.0022(10) -0.0003(10)

loop_
_atom_type_symbol
_atom_type_description
_atom_type_scat_dispersion_real
_atom_type_scat_dispersion_imag
_atom_type_scat_source
C C 0.0181 0.0091 'International Tables Vol C Tables 4.2.6.8 and 6.1.1.4'
H H 0.0000 0.0000 'International Tables Vol C Tables 4.2.6.8 and 6.1.1.4'
N N 0.0311 0.0180 'International Tables Vol C Tables 4.2.6.8 and 6.1.1.4'
O O 0.0492 0.0322 'International Tables Vol C Tables 4.2.6.8 and 6.1.1.4'
S S 0.3331 0.5567 'International Tables Vol C Tables 4.2.6.8 and 6.1.1.4'

loop_
_exptl_crystal_face_index_h
_exptl_crystal_face_index_k
_exptl_crystal_face_index_l
_exptl_crystal_face_perp_dist
-1 2 16 0.0597
-4 2 -12 0.0547
1 -3 -15 0.0619
4 -3 7 0.0678
-3 3 11 0.0886
3 5 -6 0.0075
-3 -5 5 0.0169

loop_
_geom_angle_atom_site_label_1
_geom_angle_atom_site_label_2
_geom_angle_atom_site_label_3
_geom_angle
_geom_angle_site_symmetry_1
_geom_angle_site_symmetry_3
_geom_angle_publ_flag
O4 S1 N1 106.45(11) . . ?
O4 S1 C20 109.53(12) . . ?
O4 S1 O3 118.25(11) . . ?
N1 S1 C20 99.64(11) . . ?
O3 S1 N1 111.93(11) . . ?
O3 S1 C20 109.40(12) . . ?
C11 N1 S1 115.25(16) . . ?
C11 N1 C10 59.00(16) . . ?
C10 N1 S1 118.30(16) . . ?
C1 O1 C2 61.56(16) . . ?
C22 C23 C26 120.1(2) . . ?
C22 C23 C24 118.5(2) . . ?
C24 C23 C26 121.5(2) . . ?
O1 C2 H2 120.7 . . ?
O1 C2 C3 113.3(2) . . ?
O1 C2 C1 58.57(16) . . ?
C3 C2 H2 120.7 . . ?
C1 C2 H2 120.7 . . ?
C1 C2 C3 106.6(2) . . ?
C20 C25 H25 120.6 . . ?
C24 C25 H25 120.6 . . ?
C24 C25 C20 118.9(2) . . ?
C20 C21 H21 120.6 . . ?
C22 C21 H21 120.6 . . ?
C22 C21 C20 118.9(2) . . ?
H6A C6 H6B 107.6 . . ?
C7 C6 H6A 108.6 . . ?
C7 C6 H6B 108.6 . . ?
C5 C6 H6A 108.6 . . ?
C5 C6 H6B 108.6 . . ?
C5 C6 C7 114.56(19) . . ?
C2 C3 C4 107.7(2) . . ?
O2 C3 C2 124.8(2) . . ?
O2 C3 C4 127.2(2) . . ?
C7 C16 H16 109.5 . . ?
C17 C16 H16 109.5 . . ?
C17 C16 C7 106.47(19) . . ?
C17 C16 C15 111.89(19) . . ?
C15 C16 H16 109.5 . . ?
C15 C16 C7 109.97(19) . . ?
C6 C7 C16 113.19(19) . . ?
C6 C7 H7 105.5 . . ?
C6 C7 C8 113.09(19) . . ?
C16 C7 H7 105.5 . . ?
C16 C7 C8 113.0(2) . . ?
C8 C7 H7 105.5 . . ?
C12 C13 H13 107.1 . . ?
C12 C13 C8 111.87(19) . . ?
C14 C13 H13 107.1 . . ?
C14 C13 C12 110.1(2) . . ?
C14 C13 C8 113.3(2) . . ?
C8 C13 H13 107.1 . . ?
C16 C17 H17 104.2 . . ?
C16 C17 C4 112.98(19) . . ?
C4 C17 H17 104.2 . . ?
C1 C17 C16 123.8(2) . . ?
C1 C17 H17 104.2 . . ?
C1 C17 C4 105.4(2) . . ?
C23 C26 H26A 109.5 . . ?
C23 C26 H26B 109.5 . . ?
C23 C26 H26C 109.5 . . ?
H26A C26 H26B 109.5 . . ?
H26A C26 H26C 109.5 . . ?
H26B C26 H26C 109.5 . . ?
H9A C9 H9B 107.6 . . ?
C10 C9 H9A 108.7 . . ?
C10 C9 H9B 108.7 . . ?
C10 C9 C8 114.2(2) . . ?
C8 C9 H9A 108.7 . . ?
C8 C9 H9B 108.7 . . ?
C13 C12 H12A 109.1 . . ?
C13 C12 H12B 109.1 . . ?
H12A C12 H12B 107.8 . . ?
C11 C12 C13 112.7(2) . . ?
C11 C12 H12A 109.1 . . ?
C11 C12 H12B 109.1 . . ?
H18A C18 H18B 109.5 . . ?
H18A C18 H18C 109.5 . . ?
H18B C18 H18C 109.5 . . ?
C4 C18 H18A 109.5 . . ?
C4 C18 H18B 109.5 . . ?
C4 C18 H18C 109.5 . . ?
H19A C19 H19B 109.5 . . ?
H19A C19 H19C 109.5 . . ?
H19B C19 H19C 109.5 . . ?
C8 C19 H19A 109.5 . . ?
C8 C19 H19B 109.5 . . ?
C8 C19 H19C 109.5 . . ?
N1 C11 C12 113.9(2) . . ?
N1 C11 H11 116.5 . . ?
C12 C11 H11 116.5 . . ?
C10 C11 N1 60.90(16) . . ?
C10 C11 C12 120.7(2) . . ?
C10 C11 H11 116.5 . . ?
C13 C14 H14A 109.3 . . ?
C13 C14 H14B 109.3 . . ?
H14A C14 H14B 108.0 . . ?
C15 C14 C13 111.5(2) . . ?
C15 C14 H14A 109.3 . . ?
C15 C14 H14B 109.3 . . ?
C3 C4 C17 100.84(18) . . ?
C3 C4 C18 107.1(2) . . ?
C18 C4 C17 116.0(2) . . ?
C5 C4 C3 116.4(2) . . ?
C5 C4 C17 107.2(2) . . ?
C5 C4 C18 109.3(2) . . ?
C16 C15 H15A 109.4 . . ?
C16 C15 H15B 109.4 . . ?
C14 C15 C16 111.2(2) . . ?
C14 C15 H15A 109.4 . . ?
C14 C15 H15B 109.4 . . ?
H15A C15 H15B 108.0 . . ?
C25 C20 S1 120.10(19) . . ?
C21 C20 S1 118.4(2) . . ?
C21 C20 C25 121.4(2) . . ?
N1 C10 C9 115.3(2) . . ?
N1 C10 H10 116.0 . . ?
C9 C10 H10 116.0 . . ?
C11 C10 N1 60.11(16) . . ?
C11 C10 C9 121.4(2) . . ?
C11 C10 H10 116.0 . . ?
C6 C5 H5A 109.7 . . ?
C6 C5 H5B 109.7 . . ?
C4 C5 C6 109.7(2) . . ?
C4 C5 H5A 109.7 . . ?
C4 C5 H5B 109.7 . . ?
H5A C5 H5B 108.2 . . ?
O1 C1 C2 59.87(16) . . ?
O1 C1 C17 116.2(2) . . ?
O1 C1 H1 119.4 . . ?
C2 C1 C17 107.8(2) . . ?
C2 C1 H1 119.4 . . ?
C17 C1 H1 119.4 . . ?
C13 C8 C7 108.03(19) . . ?
C9 C8 C7 108.1(2) . . ?
C9 C8 C13 108.53(19) . . ?
C19 C8 C7 112.1(2) . . ?
C19 C8 C13 111.0(2) . . ?
C19 C8 C9 109.0(2) . . ?
C23 C22 H22 119.3 . . ?
C21 C22 C23 121.4(2) . . ?
C21 C22 H22 119.3 . . ?
C23 C24 H24 119.5 . . ?
C25 C24 C23 121.0(2) . . ?
C25 C24 H24 119.5 . . ?

loop_
_geom_bond_atom_site_label_1
_geom_bond_atom_site_label_2
_geom_bond_distance
_geom_bond_site_symmetry_2
_geom_bond_publ_flag
S1 O4 1.4347(19) . ?
S1 N1 1.660(2) . ?
S1 C20 1.761(3) . ?
S1 O3 1.4388(18) . ?
N1 C11 1.494(3) . ?
N1 C10 1.506(3) . ?
O1 C2 1.454(3) . ?
O1 C1 1.434(3) . ?
C23 C26 1.502(4) . ?
C23 C22 1.395(4) . ?
C23 C24 1.398(4) . ?
C2 H2 1.0000 . ?
C2 C3 1.508(4) . ?
C2 C1 1.478(4) . ?
C25 H25 0.9500 . ?
C25 C20 1.390(4) . ?
C25 C24 1.388(4) . ?
C21 H21 0.9500 . ?
C21 C20 1.385(4) . ?
C21 C22 1.385(4) . ?
C6 H6A 0.9900 . ?
C6 H6B 0.9900 . ?
C6 C7 1.548(3) . ?
C6 C5 1.542(3) . ?
C3 O2 1.205(3) . ?
C3 C4 1.530(3) . ?
C16 H16 1.0000 . ?
C16 C7 1.551(3) . ?
C16 C17 1.523(3) . ?
C16 C15 1.527(3) . ?
C7 H7 1.0000 . ?
C7 C8 1.556(3) . ?
C13 H13 1.0000 . ?
C13 C12 1.537(3) . ?
C13 C14 1.530(3) . ?
C13 C8 1.554(3) . ?
C17 H17 1.0000 . ?
C17 C4 1.550(3) . ?
C17 C1 1.519(3) . ?
C26 H26A 0.9800 . ?
C26 H26B 0.9800 . ?
C26 H26C 0.9800 . ?
C9 H9A 0.9900 . ?
C9 H9B 0.9900 . ?
C9 C10 1.510(4) . ?
C9 C8 1.540(3) . ?
C12 H12A 0.9900 . ?
C12 H12B 0.9900 . ?
C12 C11 1.509(3) . ?
C18 H18A 0.9800 . ?
C18 H18B 0.9800 . ?
C18 H18C 0.9800 . ?
C18 C4 1.545(3) . ?
C19 H19A 0.9800 . ?
C19 H19B 0.9800 . ?
C19 H19C 0.9800 . ?
C19 C8 1.533(3) . ?
C11 H11 1.0000 . ?
C11 C10 1.477(4) . ?
C14 H14A 0.9900 . ?
C14 H14B 0.9900 . ?
C14 C15 1.526(3) . ?
C4 C5 1.527(3) . ?
C15 H15A 0.9900 . ?
C15 H15B 0.9900 . ?
C10 H10 1.0000 . ?
C5 H5A 0.9900 . ?
C5 H5B 0.9900 . ?
C1 H1 1.0000 . ?
C22 H22 0.9500 . ?
C24 H24 0.9500 . ?

loop_
_geom_torsion_atom_site_label_1
_geom_torsion_atom_site_label_2
_geom_torsion_atom_site_label_3
_geom_torsion_atom_site_label_4
_geom_torsion
_geom_torsion_site_symmetry_1
_geom_torsion_site_symmetry_2
_geom_torsion_site_symmetry_3
_geom_torsion_site_symmetry_4
_geom_torsion_publ_flag
S1 N1 C11 C12 137.75(19) . . . . ?
S1 N1 C11 C10 -109.16(19) . . . . ?
S1 N1 C10 C9 -142.88(19) . . . . ?
S1 N1 C10 C11 103.98(19) . . . . ?
O4 S1 N1 C11 173.00(17) . . . . ?
O4 S1 N1 C10 106.13(19) . . . . ?
O4 S1 C20 C25 -157.3(2) . . . . ?
O4 S1 C20 C21 26.8(2) . . . . ?
N1 S1 C20 C25 91.3(2) . . . . ?
N1 S1 C20 C21 -84.6(2) . . . . ?
N1 C11 C10 C9 -103.1(2) . . . . ?
O1 C2 C3 O2 142.5(3) . . . . ?
O1 C2 C3 C4 -43.5(3) . . . . ?
O1 C2 C1 C17 110.4(2) . . . . ?
C2 O1 C1 C17 -96.2(2) . . . . ?
C2 C3 C4 C17 -31.8(3) . . . . ?
C2 C3 C4 C18 89.9(2) . . . . ?
C2 C3 C4 C5 -147.4(2) . . . . ?
C6 C7 C8 C13 175.30(19) . . . . ?
C6 C7 C8 C9 58.0(3) . . . . ?
C6 C7 C8 C19 -62.1(3) . . . . ?
C3 C2 C1 O1 -107.6(2) . . . . ?
C3 C2 C1 C17 2.9(3) . . . . ?
C3 C4 C5 C6 169.6(2) . . . . ?
C16 C7 C8 C13 -54.4(3) . . . . ?
C16 C7 C8 C9 -171.68(19) . . . . ?
C16 C7 C8 C19 68.2(3) . . . . ?
C16 C17 C4 C3 171.0(2) . . . . ?
C16 C17 C4 C18 55.8(3) . . . . ?
C16 C17 C4 C5 -66.7(3) . . . . ?
C16 C17 C1 O1 -90.7(3) . . . . ?
C16 C17 C1 C2 -155.3(2) . . . . ?
C7 C6 C5 C4 -51.7(3) . . . . ?
C7 C16 C17 C4 61.7(2) . . . . ?
C7 C16 C17 C1 -169.1(2) . . . . ?
C7 C16 C15 C14 -56.5(3) . . . . ?
C13 C12 C11 N1 53.8(3) . . . . ?
C13 C12 C11 C10 -15.4(3) . . . . ?
C13 C14 C15 C16 56.3(3) . . . . ?
O2 C3 C4 C17 142.0(3) . . . . ?
O2 C3 C4 C18 -96.3(3) . . . . ?
O2 C3 C4 C5 26.4(4) . . . . ?
C17 C16 C7 C6 -51.2(2) . . . . ?
C17 C16 C7 C8 178.6(2) . . . . ?
C17 C16 C15 C14 -174.7(2) . . . . ?
C17 C4 C5 C6 57.6(3) . . . . ?
C26 C23 C22 C21 -179.8(2) . . . . ?
C26 C23 C24 C25 -179.6(2) . . . . ?
C12 C13 C14 C15 178.1(2) . . . . ?
C12 C13 C8 C7 178.7(2) . . . . ?
C12 C13 C8 C9 -64.3(3) . . . . ?
C12 C13 C8 C19 55.4(3) . . . . ?
C12 C11 C10 N1 102.0(3) . . . . ?
C12 C11 C10 C9 -1.1(4) . . . . ?
C18 C4 C5 C6 -68.9(3) . . . . ?
C11 N1 C10 C9 113.1(2) . . . . ?
C14 C13 C12 C11 175.2(2) . . . . ?
C14 C13 C8 C7 53.5(3) . . . . ?
C14 C13 C8 C9 170.5(2) . . . . ?
C14 C13 C8 C19 -69.8(3) . . . . ?
C4 C17 C1 O1 41.6(3) . . . . ?
C4 C17 C1 C2 -23.0(3) . . . . ?
C15 C16 C7 C6 -172.6(2) . . . . ?
C15 C16 C7 C8 57.2(3) . . . . ?
C15 C16 C17 C4 -178.1(2) . . . . ?
C15 C16 C17 C1 -48.9(3) . . . . ?
C20 S1 N1 C11 -73.19(18) . . . . ?
C20 S1 N1 C10 -140.05(19) . . . . ?
C20 C25 C24 C23 -0.5(4) . . . . ?
C20 C21 C22 C23 -0.5(4) . . . . ?
C10 N1 C11 C12 -113.1(2) . . . . ?
C10 C9 C8 C7 163.3(2) . . . . ?
C10 C9 C8 C13 46.3(3) . . . . ?
C10 C9 C8 C19 -74.7(3) . . . . ?
C5 C6 C7 C16 49.0(3) . . . . ?
C5 C6 C7 C8 179.2(2) . . . . ?
C1 O1 C2 C3 95.8(2) . . . . ?
C1 C2 C3 O2 -155.1(3) . . . . ?
C1 C2 C3 C4 18.8(3) . . . . ?
C1 C17 C4 C3 32.9(2) . . . . ?
C1 C17 C4 C18 -82.4(2) . . . . ?
C1 C17 C4 C5 155.2(2) . . . . ?
C8 C13 C12 C11 48.3(3) . . . . ?
C8 C13 C14 C15 -55.7(3) . . . . ?
C8 C9 C10 N1 -84.5(3) . . . . ?
C8 C9 C10 C11 -15.4(3) . . . . ?
C22 C23 C24 C25 -0.1(4) . . . . ?
C22 C21 C20 S1 175.77(19) . . . . ?
C22 C21 C20 C25 -0.1(4) . . . . ?
O3 S1 N1 C11 42.4(2) . . . . ?
O3 S1 N1 C10 -24.5(2) . . . . ?
O3 S1 C20 C25 -26.2(2) . . . . ?
O3 S1 C20 C21 157.88(19) . . . . ?
C24 C23 C22 C21 0.7(4) . . . . ?
C24 C25 C20 S1 -175.21(19) . . . . ?
C24 C25 C20 C21 0.6(4) . . . . ?

loop_
_exptl_oxdiff_crystal_face_indexfrac_h
_exptl_oxdiff_crystal_face_indexfrac_k
_exptl_oxdiff_crystal_face_indexfrac_l
_exptl_oxdiff_crystal_face_x
_exptl_oxdiff_crystal_face_y
_exptl_oxdiff_crystal_face_z
-0.7729 2.2418 16.0749 -0.1213 -0.5110 0.8510
-3.7673 2.1696 -11.9722 0.2321 0.9643 0.1278
1.3273 -2.6485 -15.2156 0.0954 0.4036 -0.9099
4.4157 -3.2215 7.0339 -0.2082 -0.8625 -0.4612
-3.3506 3.1052 11.2921 -0.1178 0.0013 0.9930
3.0757 4.6457 -6.3799 0.9996 -0.0265 -0.0089
-2.7272 -5.0285 5.1737 -0.9945 0.0266 -0.1016
